data_7036732
loop_
_publ_author_name
'Craig, Gavin A.'
'Woodall, Christopher H.'
'McKellar, Scott C.'
'Probert, Michael R.'
'Kamenev, Konstantin V.'
'Moggach, Stephen A.'
'Brechin, Euan K.'
'Parsons, Simon'
'Murrie, Mark'

_publ_section_title
;
 A high-pressure crystallographic and magnetic study of
 Na5[Mn(l-tart)2]&#x00B7;12H2O (l-tart = l-tartrate).
;
_journal_issue 42
_journal_name_full 'Dalton transactions (Cambridge, England : 2003)'
_journal_page_first 18324
_journal_page_last 18328
_journal_paper_doi 10.1039/c5dt03320a
_journal_volume 44
_journal_year 2015
_chemical_absolute_configuration ad
_chemical_formula_moiety 'C8 H24 Mn Na5 O22, 2(H2 O)'
_chemical_formula_sum 'C8 H28 Mn Na5 O24'
_chemical_formula_weight 678.17
_space_group_IT_number 5
_symmetry_cell_setting monoclinic
_symmetry_space_group_name_Hall 'C 2y'
_symmetry_space_group_name_H-M 'C 1 2 1'
_atom_sites_solution_hydrogens difmap
_atom_sites_solution_primary other
_audit_update_record
;
2015-08-18 deposited with the CCDC.
2015-09-10 downloaded from the CCDC.
;
_cell_angle_alpha 90
_cell_angle_beta 113.778(4)
_cell_angle_gamma 90
_cell_formula_units_Z 2
_cell_length_a 19.6986(13)
_cell_length_b 6.5700(18)
_cell_length_c 9.4982(6)
_cell_measurement_reflns_used 0
_cell_measurement_temperature 293
_cell_measurement_theta_max 0
_cell_measurement_theta_min 0
_cell_volume 1124.9(3)
_computing_cell_refinement 'Bruker Apex2'
_computing_data_collection 'Rigaku CrystalClear'
_computing_data_reduction 'Apex2 (Bruker AXS, 2006)'
_computing_molecular_graphics 'CAMERON (Watkin et al., 1996)'
_computing_publication_material 'CRYSTALS (Betteridge et al., 2003)'
_computing_structure_refinement 'CRYSTALS (Betteridge et al., 2003)'
_computing_structure_solution 'Superflip (Palatinus & Chapuis, 2007)'
_diffrn_ambient_pressure 2650
_diffrn_ambient_temperature 293
_diffrn_measured_fraction_theta_full 0.503
_diffrn_measured_fraction_theta_max 0.495
_diffrn_measurement_device Serial
_diffrn_measurement_device_type 'Rigaku CCD detector and Huber four-circle kappa goniometer'
_diffrn_measurement_method Omega
_diffrn_radiation_monochromator Silicon
_diffrn_radiation_type synchrotron
_diffrn_radiation_wavelength 0.48590
_diffrn_reflns_av_R_equivalents 0.045
_diffrn_reflns_limit_h_max 24
_diffrn_reflns_limit_h_min -24
_diffrn_reflns_limit_k_max 3
_diffrn_reflns_limit_k_min -3
_diffrn_reflns_limit_l_max 11
_diffrn_reflns_limit_l_min -11
_diffrn_reflns_number 3814
_diffrn_reflns_theta_full 14.974
_diffrn_reflns_theta_max 17.616
_diffrn_reflns_theta_min 1.602
_diffrn_standards_number 0
_exptl_absorpt_coefficient_mu 0.798
_exptl_absorpt_correction_T_max 0.7442
_exptl_absorpt_correction_T_min 0.5144
_exptl_absorpt_correction_type multi-scan
_exptl_absorpt_process_details 'SADABS (Siemens, 1996)'
_exptl_crystal_colour red-brown
_exptl_crystal_density_diffrn 2.002
_exptl_crystal_density_method 'not measured'
_exptl_crystal_description block
_exptl_crystal_F_000 696
_exptl_crystal_size_max 0.200
_exptl_crystal_size_mid 0.150
_exptl_crystal_size_min 0.100
_refine_diff_density_max 1.22
_refine_diff_density_min -1.16
_refine_ls_abs_structure_details 'Flack (1983), 354 Friedel-pairs'
_refine_ls_abs_structure_Flack -0.01(6)
_refine_ls_extinction_method None
_refine_ls_goodness_of_fit_ref 0.9994
_refine_ls_hydrogen_treatment noref
_refine_ls_matrix_type full
_refine_ls_number_parameters 174
_refine_ls_number_reflns 962
_refine_ls_number_restraints 136
_refine_ls_R_factor_all 0.0554
_refine_ls_R_factor_gt 0.0360
_refine_ls_shift/su_max 0.0005730
_refine_ls_shift/su_mean 0.0000618
_refine_ls_structure_factor_coef Fsqd
_refine_ls_weighting_details
;
 Method= 
 SQRT(W) = 1/(Data with the key SIGMA(/FO/) in list 6) 
;
_refine_ls_weighting_scheme sigma
_refine_ls_wR_factor_all 0.0633
_refine_ls_wR_factor_gt 0.0620
_refine_ls_wR_factor_ref 0.0633
_reflns_limit_h_max 22
_reflns_limit_h_min -24
_reflns_limit_k_max 3
_reflns_limit_k_min -3
_reflns_limit_l_max 11
_reflns_limit_l_min 0
_reflns_number_gt 858
_reflns_number_total 969
_reflns_threshold_expression I>2.0\s(I)
_oxford_diffrn_Wilson_B_factor 0.00
_oxford_diffrn_Wilson_scale 0.00
_oxford_refine_ls_r_factor_ref 0.0554
_oxford_refine_ls_scale 0.2819(4)
_oxford_reflns_number_all 962
_oxford_reflns_threshold_expression_ref I>-3.0\s(I)
_cod_data_source_file c5dt03320a2.cif
_cod_data_source_block 9
_cod_depositor_comments
;
The following automatic conversions were performed:

'_atom_sites_solution_primary' value 'Other' changed to 'other'
according to
/usr/data/users/saulius/crontab/automatic-downloads/rss-feeds/RSC/lib/dictionaries/cif_core.dic
dictionary named 'cif_core.dic' version 2.4.2 from 2011-04-26.

Automatic conversion script
Id: cif_fix_values 3271 2015-04-21 07:52:19Z andrius 

 Adding full bibliography for 7036724--7036734.cif.
;
_cod_original_sg_symbol_H-M 'C 1 2 1 '
_cod_original_formula_sum 'C8 H28 Mn1 Na5 O24'
_cod_database_code 7036732

loop_
_symmetry_equiv_pos_as_xyz
x,y,z
x+1/2,y+1/2,z
-x,y,-z
-x+1/2,y+1/2,-z

loop_
_atom_site_label
_atom_site_type_symbol
_atom_site_fract_x
_atom_site_fract_y
_atom_site_fract_z
_atom_site_U_iso_or_equiv
_atom_site_occupancy
_atom_site_adp_type
_atom_site_refinement_flags_posn
_atom_site_refinement_flags_adp
Mn1 Mn 0.5000 0.8045(5) 0.0000 0.0251 1.0000 Uani S T
Na1 Na 0.73669(8) 0.5446(10) 0.49106(19) 0.0267 1.0000 Uani . .
Na2 Na 0.52185(7) 0.4974(8) 0.28798(16) 0.0330 1.0000 Uani . .
Na3 Na 0.5000 -0.0247(11) 0.5000 0.0306 1.0000 Uani S T
C1 C 0.35046(17) 0.833(2) -0.2128(4) 0.0245 1.0000 Uani . U
O11 O 0.28577(11) 0.7953(17) -0.3062(2) 0.0325 1.0000 Uani . U
O12 O 0.40800(11) 0.8148(17) -0.2435(2) 0.0262 1.0000 Uani . U
C2 C 0.36494(18) 0.897(2) -0.0482(4) 0.0243 1.0000 Uani . U
O21 O 0.43358(12) 0.9967(15) 0.0204(3) 0.0263 1.0000 Uani . U
C3 C 0.37394(18) 0.697(2) 0.0407(4) 0.0256 1.0000 Uani . U
O31 O 0.44113(12) 0.6054(14) 0.0491(3) 0.0265 1.0000 Uani . U
C4 C 0.37533(19) 0.747(2) 0.2006(4) 0.0313 1.0000 Uani . U
O41 O 0.43132(13) 0.6974(14) 0.3191(3) 0.0285 1.0000 Uani . U
O42 O 0.31746(15) 0.8228(18) 0.1987(3) 0.0489 1.0000 Uani . U
O1 O 0.80892(14) 0.798(2) 0.1491(3) 0.0575 1.0000 Uani . .
O2 O 0.57719(12) 0.3228(15) 0.1511(3) 0.0283 1.0000 Uani . U
O3 O 0.62475(14) 0.4531(15) 0.5104(3) 0.0315 1.0000 Uani . U
O4 O 0.45781(13) 0.1947(14) 0.2901(3) 0.0301 1.0000 Uani . U
O5 O 0.71912(11) 0.2804(16) 0.3231(2) 0.0320 1.0000 Uani . U
O6 O 0.87078(15) 0.5270(16) 0.4874(3) 0.0282 1.0000 Uani . U
H2 H 0.3233 0.9736 -0.0439 0.0458 1.0000 Uiso . .
H3 H 0.3319 0.6005 -0.0168 0.0464 1.0000 Uiso . .
H11 H 0.7809 0.8027 0.1974 0.0771 1.0000 Uiso . .
H12 H 0.8116 0.6768 0.1641 0.0771 1.0000 Uiso . .
H21 H 0.5736 0.2217 0.0969 0.0530 1.0000 Uiso . .
H22 H 0.5711 0.4173 0.0854 0.0530 1.0000 Uiso . .
H31 H 0.6261 0.3286 0.5103 0.0585 1.0000 Uiso . .
H32 H 0.6079 0.5286 0.5610 0.0585 1.0000 Uiso . .
H41 H 0.4502 0.1340 0.2070 0.0614 1.0000 Uiso . .
H42 H 0.4125 0.2282 0.2474 0.0614 1.0000 Uiso . .
H51 H 0.6735 0.2970 0.2677 0.0609 1.0000 Uiso . .
H52 H 0.7501 0.2970 0.2839 0.0609 1.0000 Uiso . .
H61 H 0.8549 0.4609 0.4019 0.0578 1.0000 Uiso . .
H62 H 0.8824 0.4560 0.5720 0.0578 1.0000 Uiso . .

loop_
_atom_site_aniso_label
_atom_site_aniso_U_11
_atom_site_aniso_U_22
_atom_site_aniso_U_33
_atom_site_aniso_U_23
_atom_site_aniso_U_13
_atom_site_aniso_U_12
Mn1 0.0157(4) 0.046(4) 0.0150(4) 0.0000 0.0080(3) 0.0000
Na1 0.0283(10) 0.027(9) 0.0211(8) 0.0047(16) 0.0057(7) 0.002(2)
Na2 0.0241(8) 0.054(9) 0.0195(8) 0.0031(16) 0.0075(6) 0.0044(15)
Na3 0.0261(12) 0.040(14) 0.0264(12) 0.0000 0.0119(9) 0.0000
C1 0.0207(11) 0.036(9) 0.0152(14) 0.001(2) 0.0057(11) 0.001(3)
O11 0.0208(10) 0.057(6) 0.0159(10) 0.0001(12) 0.0033(8) 0.0001(19)
O12 0.0220(10) 0.040(5) 0.0163(10) 0.0004(15) 0.0079(9) -0.0011(19)
C2 0.0172(15) 0.039(6) 0.0161(14) -0.001(2) 0.0060(13) -0.002(2)
O21 0.0162(11) 0.050(5) 0.0134(13) 0.0004(18) 0.0064(9) -0.0039(16)
C3 0.0136(15) 0.046(6) 0.0188(13) 0.006(3) 0.0085(14) 0.004(2)
O31 0.0155(11) 0.050(5) 0.0161(12) 0.0023(17) 0.0087(9) 0.0046(14)
C4 0.0294(17) 0.047(11) 0.0255(13) 0.008(3) 0.0195(12) 0.011(3)
O41 0.0333(12) 0.037(5) 0.0175(10) -0.0004(17) 0.0131(8) 0.0014(15)
O42 0.0444(16) 0.072(15) 0.0503(16) 0.016(4) 0.0394(13) 0.023(4)
O1 0.0334(14) 0.093(18) 0.0532(18) 0.005(5) 0.0248(13) -0.002(4)
O2 0.0253(12) 0.038(6) 0.0223(11) 0.002(3) 0.0097(9) 0.005(2)
O3 0.0278(12) 0.046(7) 0.0190(12) 0.0022(19) 0.0079(9) 0.0039(16)
O4 0.0329(13) 0.037(5) 0.0221(13) -0.0005(18) 0.0134(10) 0.0008(18)
O5 0.0207(11) 0.057(6) 0.0179(10) -0.0002(13) 0.0078(8) -0.003(2)
O6 0.0344(13) 0.028(7) 0.0244(14) -0.002(2) 0.0140(10) -0.0014(16)

loop_
_atom_type_symbol
_atom_type_scat_dispersion_real
_atom_type_scat_dispersion_imag
_atom_type_scat_Cromer_Mann_a1
_atom_type_scat_Cromer_Mann_b1
_atom_type_scat_Cromer_Mann_a2
_atom_type_scat_Cromer_Mann_b2
_atom_type_scat_Cromer_Mann_a3
_atom_type_scat_Cromer_Mann_b3
_atom_type_scat_Cromer_Mann_a4
_atom_type_scat_Cromer_Mann_b4
_atom_type_scat_Cromer_Mann_c
_atom_type_scat_source
C 0.0033 0.0016 2.3100 20.8439 1.0200 10.2075 1.5886 0.5687 0.8650 51.6512 0.2156 'International Tables Vol C 4.2.6.8 and 6.1.1.4'
H 0.0000 0.0000 0.4930 10.5109 0.3229 26.1257 0.1402 3.1424 0.0408 57.7998 0.0030 'International Tables Vol C 4.2.6.8 and 6.1.1.4'
O 0.0106 0.0060 3.0485 13.2771 2.2868 5.7011 1.5463 0.3239 0.8670 32.9089 0.2508 'International Tables Vol C 4.2.6.8 and 6.1.1.4'
Na 0.0362 0.0249 4.7626 3.2850 3.1736 8.8422 1.2674 0.3136 1.1128 129.4240 0.6760 'International Tables Vol C 4.2.6.8 and 6.1.1.4'
Mn 0.3368 0.7283 11.2819 5.3409 7.3573 0.3432 3.0193 17.8674 2.2441 83.7543 1.0896 'International Tables Vol C 4.2.6.8 and 6.1.1.4'

loop_
_geom_angle_atom_site_label_1
_geom_angle_site_symmetry_1
_geom_angle_atom_site_label_2
_geom_angle_atom_site_label_3
_geom_angle_site_symmetry_3
_geom_angle
_geom_angle_publ_flag
O12 3_655 Mn1 O31 3_655 87.5(2) yes
O12 3_655 Mn1 O21 3_655 77.6(2) yes
O31 3_655 Mn1 O21 3_655 85.4(2) yes
O12 3_655 Mn1 O12 . 176.6(6) yes
O31 3_655 Mn1 O12 . 94.8(2) yes
O21 3_655 Mn1 O12 . 100.1(2) yes
O12 3_655 Mn1 O21 . 100.1(2) yes
O31 3_655 Mn1 O21 . 172.40(12) yes
O21 3_655 Mn1 O21 . 95.8(5) yes
O12 . Mn1 O21 . 77.6(2) yes
O12 3_655 Mn1 O31 . 94.8(2) yes
O31 3_655 Mn1 O31 . 94.4(4) yes
O21 3_655 Mn1 O31 . 172.40(12) yes
O12 . Mn1 O31 . 87.5(2) yes
O21 . Mn1 O31 . 85.4(2) yes
O11 3_655 Na1 O5 4_656 90.0(4) yes
O11 3_655 Na1 O11 2_546 168.55(12) yes
O5 4_656 Na1 O11 2_546 86.4(2) yes
O11 3_655 Na1 O3 . 109.9(2) yes
O5 4_656 Na1 O3 . 101.1(2) yes
O11 2_546 Na1 O3 . 81.4(2) yes
O11 3_655 Na1 O5 . 94.7(2) yes
O5 4_656 Na1 O5 . 167.0(2) yes
O11 2_546 Na1 O5 . 86.6(4) yes
O3 . Na1 O5 . 88.7(2) yes
O11 3_655 Na1 O6 . 84.7(2) yes
O5 4_656 Na1 O6 . 88.17(19) yes
O11 2_546 Na1 O6 . 84.3(2) yes
O3 . Na1 O6 . 162.4(5) yes
O5 . Na1 O6 . 80.2(2) yes
O12 3_655 Na2 O31 . 78.2(2) yes
O12 3_655 Na2 O41 . 93.0(3) yes
O31 . Na2 O41 . 71.97(17) yes
O12 3_655 Na2 O2 . 84.6(3) yes
O31 . Na2 O2 . 83.86(19) yes
O41 . Na2 O2 . 155.67(13) yes
O12 3_655 Na2 O3 . 85.5(2) yes
O31 . Na2 O3 . 163.2(3) yes
O41 . Na2 O3 . 113.3(2) yes
O2 . Na2 O3 . 90.74(17) yes
O12 3_655 Na2 O4 . 171.01(16) yes
O31 . Na2 O4 . 96.3(2) yes
O41 . Na2 O4 . 92.0(2) yes
O2 . Na2 O4 . 87.8(3) yes
O3 . Na2 O4 . 99.4(3) yes
O4 3_656 Na3 O41 1_545 161.79(19) yes
O4 3_656 Na3 O41 3_646 87.5(2) yes
O41 1_545 Na3 O41 3_646 86.1(4) yes
O4 3_656 Na3 O6 2_445 87.8(2) yes
O41 1_545 Na3 O6 2_445 79.0(2) yes
O41 3_646 Na3 O6 2_445 112.8(2) yes
O4 3_656 Na3 O6 4_646 82.6(2) yes
O41 1_545 Na3 O6 4_646 112.8(2) yes
O41 3_646 Na3 O6 4_646 79.0(2) yes
O6 2_445 Na3 O6 4_646 164.5(6) yes
O4 3_656 Na3 O4 . 103.4(5) yes
O41 1_545 Na3 O4 . 87.5(2) yes
O41 3_646 Na3 O4 . 161.79(19) yes
O6 2_445 Na3 O4 . 82.6(2) yes
O6 4_646 Na3 O4 . 87.8(2) yes
O11 . C1 O12 . 124.2(5) yes
O11 . C1 C2 . 119.7(3) yes
O12 . C1 C2 . 116.1(3) yes
Na1 3_655 O11 Na1 2_454 89.14(7) yes
Na1 3_655 O11 C1 . 120.5(7) yes
Na1 2_454 O11 C1 . 113.5(8) yes
Mn1 . O12 C1 . 100.6(2) yes
Mn1 . O12 Na2 3_655 83.4(2) yes
C1 . O12 Na2 3_655 132.8(8) yes
C1 . C2 O21 . 110.5(4) yes
C1 . C2 C3 . 105.2(10) yes
O21 . C2 C3 . 105.6(5) yes
C1 . C2 H2 . 111.8 no
O21 . C2 H2 . 113.9 no
C3 . C2 H2 . 109.4 no
C2 . O21 Mn1 . 102.5(7) yes
C2 . C3 O31 . 106.9(5) yes
C2 . C3 C4 . 108.2(10) yes
O31 . C3 C4 . 112.8(4) yes
C2 . C3 H3 . 110.6 no
O31 . C3 H3 . 107.7 no
C4 . C3 H3 . 110.6 no
Na2 . O31 C3 . 116.3(2) yes
Na2 . O31 Mn1 . 101.80(16) yes
C3 . O31 Mn1 . 109.6(7) yes
C3 . C4 O41 . 119.0(6) yes
C3 . C4 O42 . 114.9(4) yes
O41 . C4 O42 . 125.9(4) yes
Na2 . O41 Na3 1_565 105.65(14) yes
Na2 . O41 C4 . 118.2(5) yes
Na3 1_565 O41 C4 . 117.4(9) yes
H11 . O1 H12 . 87.1 no
Na2 . O2 H21 . 144.1 no
Na2 . O2 H22 . 95.2 no
H21 . O2 H22 . 100.2 no
Na2 . O3 Na1 . 113.85(19) yes
Na2 . O3 H31 . 98.3 no
Na1 . O3 H31 . 102.8 no
Na2 . O3 H32 . 92.6 no
Na1 . O3 H32 . 119.1 no
H31 . O3 H32 . 127.4 no
Na3 . O4 Na2 . 121.49(18) yes
Na3 . O4 H41 . 112.1 no
Na2 . O4 H41 . 106.6 no
Na3 . O4 H42 . 121.0 no
Na2 . O4 H42 . 103.9 no
H41 . O4 H42 . 85.4 no
Na1 . O5 Na1 4_646 94.22(8) yes
Na1 . O5 H51 . 99.2 no
Na1 4_646 O5 H51 . 123.7 no
Na1 . O5 H52 . 106.1 no
Na1 4_646 O5 H52 . 108.5 no
H51 . O5 H52 . 119.2 no
Na3 2_555 O6 Na1 . 173.9(4) yes
Na3 2_555 O6 H61 . 87.3 no
Na1 . O6 H61 . 92.8 no
Na3 2_555 O6 H62 . 89.9 no
Na1 . O6 H62 . 84.5 no
H61 . O6 H62 . 117.2 no

loop_
_geom_bond_atom_site_label_1
_geom_bond_atom_site_label_2
_geom_bond_site_symmetry_2
_geom_bond_distance
_geom_bond_publ_flag
Mn1 O12 3_655 2.293(2) yes
Mn1 O31 3_655 1.926(7) yes
Mn1 O21 3_655 1.884(7) yes
Mn1 O12 . 2.293(2) yes
Mn1 O21 . 1.884(7) yes
Mn1 O31 . 1.926(7) yes
Na1 O11 3_655 2.316(9) yes
Na1 O5 4_656 2.244(9) yes
Na1 O11 2_546 2.414(9) yes
Na1 O3 . 2.363(4) yes
Na1 O5 . 2.288(10) yes
Na1 O6 . 2.658(3) yes
Na2 O12 3_655 2.628(9) yes
Na2 O31 . 2.296(4) yes
Na2 O41 . 2.328(6) yes
Na2 O2 . 2.310(6) yes
Na2 O3 . 2.281(3) yes
Na2 O4 . 2.359(9) yes
Na3 O4 3_656 2.325(8) yes
Na3 O41 1_545 2.498(9) yes
Na3 O41 3_646 2.498(9) yes
Na3 O6 2_445 2.522(3) yes
Na3 O6 4_646 2.522(3) yes
Na3 O4 . 2.325(8) yes
C1 O11 . 1.249(5) yes
C1 O12 . 1.285(4) yes
C1 C2 . 1.530(7) yes
C2 O21 . 1.405(9) yes
C2 C3 . 1.530(18) yes
C2 H2 . 0.978 no
C3 O31 . 1.427(8) yes
C3 C4 . 1.543(7) yes
C3 H3 . 1.011 no
C4 O41 . 1.261(6) yes
C4 O42 . 1.236(8) yes
O1 H11 . 0.849 no
O1 H12 . 0.809 no
O2 H21 . 0.826 no
O2 H22 . 0.854 no
O3 H31 . 0.818 no
O3 H32 . 0.846 no
O4 H41 . 0.842 no
O4 H42 . 0.847 no
O5 H51 . 0.846 no
O5 H52 . 0.840 no
O6 H61 . 0.861 no
O6 H62 . 0.876 no
